data_7105542
loop_
_publ_author_name
'Moorthy, Jarugu Narasimha'
'Natarajan, Palani'
'Venugopalan, P.'

_publ_section_title
;
 Engineering of ternary co-crystals based on differential binding of
 guest molecules by a tetraarylpyrene inclusion host
;
_journal_issue 20
_journal_name_full 'Chemical Communications'
_journal_page_first 3574
_journal_paper_doi 10.1039/b922085b
_journal_volume 46
_journal_year 2010
_chemical_formula_moiety 'C52 H50 O4, 0.5(C14 H10), C8 H16'
_chemical_formula_sum 'C67 H71 O4'
_chemical_formula_weight 940.24
_chemical_name_common tetra(2,6-dimethyl-4-methoxyphenyl)pyrene
_chemical_name_systematic
;
tetra(2,6-dimethyl-4-methoxyphenyl)pyrene
;
_space_group_IT_number 14
_symmetry_cell_setting monoclinic
_symmetry_Int_Tables_number 14
_symmetry_space_group_name_Hall '-P 2yn'
_symmetry_space_group_name_H-M 'P 1 21/n 1'
_atom_sites_solution_hydrogens geom
_atom_sites_solution_primary direct
_atom_sites_solution_secondary difmap
_audit_creation_method SHELXL-97
_cell_angle_alpha 90.00
_cell_angle_beta 98.437(6)
_cell_angle_gamma 90.00
_cell_formula_units_Z 4
_cell_length_a 18.050(6)
_cell_length_b 15.120(5)
_cell_length_c 19.430(6)
_cell_measurement_reflns_used 3977
_cell_measurement_temperature 100(2)
_cell_measurement_theta_max 23.24
_cell_measurement_theta_min 2.14
_cell_volume 5245(3)
_computing_cell_refinement 'Bruker SAINT'
_computing_data_collection 'Bruker APEX'
_computing_data_reduction 'Bruker SAINT'
_computing_molecular_graphics 'SHELXL 5.1, XP (Sheldrick, 1994)'
_computing_publication_material SHELXS-97
_computing_structure_refinement 'SHELXL-97 (Sheldrick, 2008)'
_computing_structure_solution 'SHELXS-97 (Sheldrick, 2008)'
_diffrn_ambient_temperature 100(2)
_diffrn_measured_fraction_theta_full 0.993
_diffrn_measured_fraction_theta_max 0.993
_diffrn_measurement_device_type 'Bruker SMART APEX'
_diffrn_measurement_method 'phi and omega scans'
_diffrn_radiation_monochromator graphite
_diffrn_radiation_source 'fine-focus sealed tube'
_diffrn_radiation_type MoK\a
_diffrn_radiation_wavelength 0.71073
_diffrn_reflns_av_R_equivalents 0.0510
_diffrn_reflns_av_sigmaI/netI 0.0606
_diffrn_reflns_limit_h_max 16
_diffrn_reflns_limit_h_min -21
_diffrn_reflns_limit_k_max 17
_diffrn_reflns_limit_k_min -16
_diffrn_reflns_limit_l_max 20
_diffrn_reflns_limit_l_min -23
_diffrn_reflns_number 26547
_diffrn_reflns_theta_full 25.00
_diffrn_reflns_theta_max 25.00
_diffrn_reflns_theta_min 2.14
_exptl_absorpt_coefficient_mu 0.072
_exptl_absorpt_correction_type none
_exptl_crystal_colour colorless
_exptl_crystal_density_diffrn 1.191
_exptl_crystal_density_method 'not measured'
_exptl_crystal_description square
_exptl_crystal_F_000 2020
_exptl_crystal_size_max 0.2
_exptl_crystal_size_mid 0.1
_exptl_crystal_size_min 0.1
_refine_diff_density_max 0.643
_refine_diff_density_min -0.410
_refine_diff_density_rms 0.056
_refine_ls_extinction_method none
_refine_ls_goodness_of_fit_ref 1.058
_refine_ls_hydrogen_treatment constr
_refine_ls_matrix_type full
_refine_ls_number_parameters 714
_refine_ls_number_reflns 9162
_refine_ls_number_restraints 32
_refine_ls_restrained_S_all 1.132
_refine_ls_R_factor_all 0.1003
_refine_ls_R_factor_gt 0.0673
_refine_ls_shift/su_max 0.000
_refine_ls_shift/su_mean 0.000
_refine_ls_structure_factor_coef Fsqd
_refine_ls_weighting_details 'calc w=1/[\s^2^(Fo^2^)+(0.0985P)^2^+0.0000P] where P=(Fo^2^+2Fc^2^)/3'
_refine_ls_weighting_scheme calc
_refine_ls_wR_factor_gt 0.1645
_refine_ls_wR_factor_ref 0.1827
_reflns_number_gt 6113
_reflns_number_total 9162
_reflns_threshold_expression >2sigma(I)
_cod_data_source_file b922085b.txt
_cod_data_source_block TP-AO
_cod_depositor_comments
;
The following automatic conversions were performed:
'_symmetry_cell_setting' value 'Monoclinic' changed to 'monoclinic'
according to '/home/saulius/struct/CIF-dictionaries/cif_core.dic'
dictionary named 'cif_core.dic' version 2.4.1 from 2010-06-29.

Automatic conversion script
Id: cif_fix_enum 1527 2010-12-29 10:47:43Z saulius 
;
_cod_original_sg_symbol_H-M 'P 21/n'
_cod_database_code 7105542

loop_
_symmetry_equiv_pos_as_xyz
'x, y, z'
'-x+1/2, y+1/2, -z+1/2'
'-x, -y, -z'
'x-1/2, -y-1/2, z-1/2'

loop_
_atom_site_label
_atom_site_type_symbol
_atom_site_fract_x
_atom_site_fract_y
_atom_site_fract_z
_atom_site_U_iso_or_equiv
_atom_site_adp_type
_atom_site_occupancy
_atom_site_symmetry_multiplicity
_atom_site_calc_flag
_atom_site_refinement_flags
_atom_site_disorder_assembly
_atom_site_disorder_group
O4 O 0.29196(10) 0.39881(10) 0.23900(9) 0.0403(5) Uani 1 1 d . . .
O1 O 0.90677(10) 0.42522(10) 0.38232(9) 0.0418(5) Uani 1 1 d . . .
C14 C 0.68966(13) 0.08886(14) 0.36037(11) 0.0263(5) Uani 1 1 d . . .
C10 C 0.45189(13) 0.08151(14) 0.31017(12) 0.0279(5) Uani 1 1 d . . .
C13 C 0.64725(13) 0.16614(15) 0.33825(12) 0.0295(5) Uani 1 1 d . . .
H13 H 0.6728 0.2206 0.3351 0.035 Uiso 1 1 calc R . .
C44 C 0.40782(12) 0.16375(14) 0.28938(12) 0.0284(5) Uani 1 1 d . . .
C7 C 0.53119(13) -0.07461(14) 0.35505(11) 0.0274(5) Uani 1 1 d . . .
C16 C 0.57069(13) 0.00630(14) 0.34854(11) 0.0263(5) Uani 1 1 d . . .
C9 C 0.41518(13) 0.00185(14) 0.31622(12) 0.0303(6) Uani 1 1 d . . .
H9 H 0.3623 0.0001 0.3042 0.036 Uiso 1 1 calc R . .
O3 O 0.29599(10) -0.38442(11) 0.39448(9) 0.0468(5) Uani 1 1 d . . .
C12 C 0.57200(13) 0.16424(15) 0.32175(12) 0.0302(6) Uani 1 1 d . . .
H12 H 0.5461 0.2171 0.3068 0.036 Uiso 1 1 calc R . .
C11 C 0.53052(13) 0.08466(14) 0.32628(11) 0.0262(5) Uani 1 1 d . . .
C21 C 0.86140(13) 0.29437(15) 0.31546(12) 0.0308(6) Uani 1 1 d . . .
H21 H 0.8738 0.3185 0.2735 0.037 Uiso 1 1 calc R . .
C17 C 0.80973(12) 0.17590(14) 0.37725(12) 0.0268(5) Uani 1 1 d . . .
C5 C 0.64862(13) -0.15033(15) 0.39240(12) 0.0307(6) Uani 1 1 d . . .
H5 H 0.6745 -0.2034 0.4067 0.037 Uiso 1 1 calc R . .
C6 C 0.57365(13) -0.15191(15) 0.37694(12) 0.0305(6) Uani 1 1 d . . .
H6 H 0.5480 -0.2062 0.3807 0.037 Uiso 1 1 calc R . .
C35 C 0.40986(12) -0.15750(14) 0.35073(12) 0.0279(5) Uani 1 1 d . . .
C4 C 0.69051(13) -0.07066(14) 0.38789(12) 0.0281(5) Uani 1 1 d . . .
C2 C 0.80588(13) 0.01253(14) 0.39989(12) 0.0310(6) Uani 1 1 d . . .
H2 H 0.8588 0.0141 0.4119 0.037 Uiso 1 1 calc R . .
O2 O 0.92354(11) -0.38895(11) 0.46939(10) 0.0513(5) Uani 1 1 d . . .
C20 C 0.87680(13) 0.34149(15) 0.37703(13) 0.0317(6) Uani 1 1 d . . .
C30 C 0.85798(14) -0.26205(15) 0.50974(14) 0.0366(6) Uani 1 1 d . . .
H30 H 0.8637 -0.2840 0.5560 0.044 Uiso 1 1 calc R . .
C3 C 0.76918(13) -0.06695(15) 0.40437(12) 0.0296(5) Uani 1 1 d . . .
C15 C 0.65027(13) 0.00855(14) 0.36557(11) 0.0264(5) Uani 1 1 d . . .
C31 C 0.82028(13) -0.18187(15) 0.49304(13) 0.0331(6) Uani 1 1 d . . .
C1 C 0.76810(13) 0.09067(14) 0.37839(12) 0.0286(5) Uani 1 1 d . . .
C18 C 0.82779(13) 0.22347(15) 0.43956(12) 0.0319(6) Uani 1 1 d . . .
C49 C 0.38483(14) 0.21803(15) 0.34069(13) 0.0332(6) Uani 1 1 d . . .
C48 C 0.34537(14) 0.29528(16) 0.32155(13) 0.0367(6) Uani 1 1 d . . .
H48 H 0.3292 0.3317 0.3563 0.044 Uiso 1 1 calc R . .
C26 C 0.81234(12) -0.15044(14) 0.42502(12) 0.0293(5) Uani 1 1 d . . .
C8 C 0.45251(13) -0.07558(14) 0.33912(11) 0.0275(5) Uani 1 1 d . . .
C27 C 0.84319(13) -0.19699(15) 0.37373(13) 0.0337(6) Uani 1 1 d . . .
C28 C 0.88051(14) -0.27602(16) 0.39144(14) 0.0382(6) Uani 1 1 d . . .
H28 H 0.9019 -0.3078 0.3571 0.046 Uiso 1 1 calc R . .
C36 C 0.39445(13) -0.17576(15) 0.41818(12) 0.0302(6) Uani 1 1 d . . .
C37 C 0.35703(14) -0.25266(15) 0.43015(13) 0.0339(6) Uani 1 1 d . . .
H37 H 0.3472 -0.2657 0.4758 0.041 Uiso 1 1 calc R . .
C19 C 0.86183(14) 0.30496(16) 0.43844(13) 0.0359(6) Uani 1 1 d . . .
H19 H 0.8752 0.3365 0.4808 0.043 Uiso 1 1 calc R . .
C29 C 0.88685(14) -0.30904(16) 0.45848(14) 0.0382(6) Uani 1 1 d . . .
C47 C 0.32938(13) 0.31961(15) 0.25222(13) 0.0309(6) Uani 1 1 d . . .
C52 C 0.28155(15) 0.42936(17) 0.16956(13) 0.0407(6) Uani 1 1 d . . .
H52A H 0.3298 0.4302 0.1522 0.061 Uiso 1 1 calc R . .
H52B H 0.2606 0.4892 0.1677 0.061 Uiso 1 1 calc R . .
H52C H 0.2470 0.3898 0.1406 0.061 Uiso 1 1 calc R . .
C40 C 0.38665(13) -0.21676(15) 0.29670(13) 0.0322(6) Uani 1 1 d . . .
C46 C 0.35093(13) 0.26591(15) 0.20185(13) 0.0344(6) Uani 1 1 d . . .
H46 H 0.3388 0.2821 0.1543 0.041 Uiso 1 1 calc R . .
C22 C 0.82740(13) 0.21098(15) 0.31526(12) 0.0291(5) Uani 1 1 d . . .
C45 C 0.39046(13) 0.18786(15) 0.21941(12) 0.0320(6) Uani 1 1 d . . .
C51 C 0.41289(16) 0.13185(17) 0.16173(14) 0.0481(7) Uani 1 1 d . . .
H51A H 0.3737 0.1347 0.1211 0.072 Uiso 1 1 calc R . .
H51B H 0.4195 0.0704 0.1775 0.072 Uiso 1 1 calc R . .
H51C H 0.4601 0.1540 0.1490 0.072 Uiso 1 1 calc R . .
C23 C 0.81085(15) 0.15987(17) 0.24852(13) 0.0404(6) Uani 1 1 d . . .
H23A H 0.8346 0.1015 0.2545 0.061 Uiso 1 1 calc R . .
H23B H 0.8306 0.1920 0.2114 0.061 Uiso 1 1 calc R . .
H23C H 0.7566 0.1527 0.2362 0.061 Uiso 1 1 calc R . .
C33 C 0.83533(15) -0.16305(17) 0.30044(13) 0.0429(7) Uani 1 1 d . . .
H33A H 0.8606 -0.2035 0.2721 0.064 Uiso 1 1 calc R . .
H33B H 0.8582 -0.1043 0.3002 0.064 Uiso 1 1 calc R . .
H33C H 0.7821 -0.1592 0.2812 0.064 Uiso 1 1 calc R . .
C42 C 0.41556(15) -0.11060(16) 0.47687(13) 0.0410(7) Uani 1 1 d . . .
H42A H 0.3853 -0.0569 0.4679 0.061 Uiso 1 1 calc R . .
H42B H 0.4688 -0.0956 0.4800 0.061 Uiso 1 1 calc R . .
H42C H 0.4063 -0.1372 0.5208 0.061 Uiso 1 1 calc R . .
C25 C 0.91320(16) 0.47029(16) 0.32002(14) 0.0447(7) Uani 1 1 d . . .
H25A H 0.9503 0.4404 0.2960 0.067 Uiso 1 1 calc R . .
H25B H 0.9292 0.5313 0.3306 0.067 Uiso 1 1 calc R . .
H25C H 0.8646 0.4705 0.2900 0.067 Uiso 1 1 calc R . .
C32 C 0.79195(15) -0.13029(17) 0.54957(14) 0.0433(7) Uani 1 1 d . . .
H32A H 0.8259 -0.0808 0.5635 0.065 Uiso 1 1 calc R . .
H32B H 0.7896 -0.1689 0.5897 0.065 Uiso 1 1 calc R . .
H32C H 0.7418 -0.1074 0.5325 0.065 Uiso 1 1 calc R . .
C38 C 0.33361(14) -0.31108(15) 0.37641(13) 0.0354(6) Uani 1 1 d . . .
C39 C 0.34832(14) -0.29349(15) 0.30973(13) 0.0353(6) Uani 1 1 d . . .
H39 H 0.3323 -0.3337 0.2730 0.042 Uiso 1 1 calc R . .
C34 C 0.92114(17) -0.43161(18) 0.53445(16) 0.0562(8) Uani 1 1 d . . .
H34A H 0.9463 -0.3945 0.5722 0.084 Uiso 1 1 calc R . .
H34B H 0.9466 -0.4889 0.5349 0.084 Uiso 1 1 calc R . .
H34C H 0.8689 -0.4408 0.5410 0.084 Uiso 1 1 calc R . .
C43 C 0.27919(17) -0.45114(17) 0.34331(15) 0.0524(8) Uani 1 1 d . . .
H43A H 0.2450 -0.4274 0.3038 0.079 Uiso 1 1 calc R . .
H43B H 0.2555 -0.5013 0.3634 0.079 Uiso 1 1 calc R . .
H43C H 0.3255 -0.4708 0.3274 0.079 Uiso 1 1 calc R . .
C24 C 0.80987(15) 0.18747(17) 0.50733(13) 0.0420(7) Uani 1 1 d . . .
H24A H 0.8489 0.1455 0.5266 0.063 Uiso 1 1 calc R . .
H24B H 0.7614 0.1572 0.4994 0.063 Uiso 1 1 calc R . .
H24C H 0.8077 0.2362 0.5402 0.063 Uiso 1 1 calc R . .
C41 C 0.40137(17) -0.19792(18) 0.22377(13) 0.0477(7) Uani 1 1 d . . .
H41A H 0.3824 -0.2469 0.1932 0.072 Uiso 1 1 calc R . .
H41B H 0.4554 -0.1915 0.2237 0.072 Uiso 1 1 calc R . .
H41C H 0.3759 -0.1431 0.2070 0.072 Uiso 1 1 calc R . .
C50 C 0.40447(17) 0.19531(18) 0.41669(13) 0.0500(7) Uani 1 1 d . . .
H50A H 0.4569 0.2106 0.4326 0.075 Uiso 1 1 calc R . .
H50B H 0.3971 0.1318 0.4232 0.075 Uiso 1 1 calc R . .
H50C H 0.3721 0.2287 0.4437 0.075 Uiso 1 1 calc R . .
C53 C 0.49548(14) 0.5547(2) 0.05859(19) 0.0542(8) Uani 1 1 d . . .
C57 C 0.48503(16) 0.4227(2) 0.1296(2) 0.0641(9) Uani 1 1 d . . .
H57 H 0.4830 0.3602 0.1341 0.077 Uiso 1 1 calc R . .
C59 C 0.50278(14) 0.5913(2) -0.0052(2) 0.0582(9) Uani 1 1 d . . .
H59 H 0.5043 0.6538 -0.0092 0.070 Uiso 1 1 calc R . .
C58 C 0.49197(15) 0.4599(2) 0.06378(19) 0.0551(8) Uani 1 1 d . . .
C54 C 0.49278(16) 0.6065(2) 0.1192(2) 0.0632(9) Uani 1 1 d . . .
H54 H 0.4959 0.6691 0.1164 0.076 Uiso 1 1 calc R . .
C56 C 0.48126(17) 0.4742(2) 0.1862(2) 0.0708(10) Uani 1 1 d . . .
H56 H 0.4756 0.4476 0.2295 0.085 Uiso 1 1 calc R . .
C55 C 0.48575(18) 0.5678(2) 0.1810(2) 0.0702(10) Uani 1 1 d . . .
H55 H 0.4838 0.6035 0.2209 0.084 Uiso 1 1 calc R . .
C60 C 0.7865(4) 1.0016(4) 0.0621(3) 0.063(2) Uani 0.524(6) 1 d PD A 1
H60A H 0.7321 1.0074 0.0633 0.076 Uiso 0.524(6) 1 calc PR A 1
H60B H 0.7927 0.9645 0.0213 0.076 Uiso 0.524(6) 1 calc PR A 1
C61 C 0.8176(3) 1.0916(4) 0.0515(4) 0.062(2) Uani 0.524(6) 1 d PD A 1
H61A H 0.7886 1.1163 0.0086 0.074 Uiso 0.524(6) 1 calc PR A 1
H61B H 0.8068 1.1291 0.0906 0.074 Uiso 0.524(6) 1 calc PR A 1
C62 C 0.8986(3) 1.1031(5) 0.0457(3) 0.047(2) Uani 0.524(6) 1 d PD A 1
H62A H 0.9057 1.1637 0.0284 0.056 Uiso 0.524(6) 1 calc PR A 1
H62B H 0.9114 1.0614 0.0100 0.056 Uiso 0.524(6) 1 calc PR A 1
C63 C 0.9538(3) 1.0894(4) 0.1112(3) 0.050(2) Uani 0.524(6) 1 d PD A 1
H63A H 0.9267 1.0943 0.1519 0.060 Uiso 0.524(6) 1 calc PR A 1
H63B H 0.9915 1.1375 0.1149 0.060 Uiso 0.524(6) 1 calc PR A 1
C64 C 0.9941(3) 1.0016(4) 0.1148(4) 0.113(6) Uani 0.524(6) 1 d PD A 1
H64A H 1.0390 1.0074 0.0914 0.135 Uiso 0.524(6) 1 calc PR A 1
H64B H 1.0114 0.9868 0.1642 0.135 Uiso 0.524(6) 1 calc PR A 1
C65 C 0.9467(4) 0.9268(4) 0.0817(4) 0.072(3) Uani 0.524(6) 1 d PD A 1
H65A H 0.9218 0.9459 0.0353 0.086 Uiso 0.524(6) 1 calc PR A 1
H65B H 0.9796 0.8762 0.0748 0.086 Uiso 0.524(6) 1 calc PR A 1
C66 C 0.8878(4) 0.8963(5) 0.1237(5) 0.101(4) Uani 0.524(6) 1 d PD A 1
H66A H 0.8694 0.8380 0.1053 0.122 Uiso 0.524(6) 1 calc PR A 1
H66B H 0.9125 0.8868 0.1721 0.122 Uiso 0.524(6) 1 calc PR A 1
C67 C 0.8210(4) 0.9542(6) 0.1264(4) 0.094(4) Uani 0.524(6) 1 d PD A 1
H67A H 0.7815 0.9173 0.1423 0.112 Uiso 0.524(6) 1 calc PR A 1
H67B H 0.8354 0.9994 0.1628 0.112 Uiso 0.524(6) 1 calc PR A 1
C60A C 0.7980(5) 1.0028(6) 0.1010(5) 0.136(8) Uani 0.476(6) 1 d PD A 2
H60A H 0.8338 1.0266 0.1401 0.164 Uiso 0.476(6) 1 calc PR A 2
H60B H 0.7476 1.0035 0.1153 0.164 Uiso 0.476(6) 1 calc PR A 2
C61A C 0.7975(6) 1.0633(6) 0.0389(6) 0.215(13) Uani 0.476(6) 1 d PD A 2
H61A H 0.7639 1.0377 -0.0010 0.257 Uiso 0.476(6) 1 calc PR A 2
H61B H 0.7763 1.1211 0.0499 0.257 Uiso 0.476(6) 1 calc PR A 2
C62A C 0.8736(8) 1.0786(8) 0.0174(5) 0.261(15) Uani 0.476(6) 1 d PD A 2
H62A H 0.8703 1.1284 -0.0159 0.314 Uiso 0.476(6) 1 calc PR A 2
H62B H 0.8886 1.0252 -0.0066 0.314 Uiso 0.476(6) 1 calc PR A 2
C63A C 0.9332(7) 1.0992(6) 0.0790(7) 0.222(14) Uani 0.476(6) 1 d PD A 2
H63A H 0.9628 1.1508 0.0674 0.267 Uiso 0.476(6) 1 calc PR A 2
H63B H 0.9084 1.1155 0.1194 0.267 Uiso 0.476(6) 1 calc PR A 2
C64A C 0.9858(5) 1.0220(7) 0.0990(6) 0.151(8) Uani 0.476(6) 1 d PD A 2
H64A H 1.0310 1.0445 0.1289 0.182 Uiso 0.476(6) 1 calc PR A 2
H64B H 1.0019 0.9979 0.0562 0.182 Uiso 0.476(6) 1 calc PR A 2
C65A C 0.9530(6) 0.9470(8) 0.1371(5) 0.233(11) Uani 0.476(6) 1 d PD A 2
H65A H 0.9940 0.9095 0.1608 0.280 Uiso 0.476(6) 1 calc PR A 2
H65B H 0.9250 0.9716 0.1729 0.280 Uiso 0.476(6) 1 calc PR A 2
C66A C 0.9010(4) 0.8915(4) 0.0861(5) 0.088(4) Uani 0.476(6) 1 d PD A 2
H66A H 0.9118 0.9035 0.0385 0.105 Uiso 0.476(6) 1 calc PR A 2
H66B H 0.9116 0.8282 0.0963 0.105 Uiso 0.476(6) 1 calc PR A 2
C67A C 0.8188(4) 0.9086(5) 0.0882(5) 0.066(3) Uani 0.476(6) 1 d PD A 2
H67A H 0.7901 0.8892 0.0434 0.079 Uiso 0.476(6) 1 calc PR A 2
H67B H 0.8028 0.8712 0.1252 0.079 Uiso 0.476(6) 1 calc PR A 2

loop_
_atom_site_aniso_label
_atom_site_aniso_U_11
_atom_site_aniso_U_22
_atom_site_aniso_U_33
_atom_site_aniso_U_23
_atom_site_aniso_U_13
_atom_site_aniso_U_12
O4 0.0441(11) 0.0344(10) 0.0420(11) 0.0043(8) 0.0047(8) 0.0101(8)
O1 0.0491(12) 0.0348(10) 0.0407(11) -0.0007(8) 0.0040(8) -0.0127(8)
C14 0.0267(13) 0.0263(12) 0.0260(13) -0.0010(10) 0.0040(10) -0.0001(10)
C10 0.0263(13) 0.0303(13) 0.0268(13) 0.0011(10) 0.0031(10) -0.0009(10)
C13 0.0292(14) 0.0283(13) 0.0314(13) 0.0024(10) 0.0056(10) -0.0028(11)
C44 0.0190(12) 0.0306(13) 0.0354(14) 0.0013(11) 0.0033(10) -0.0023(10)
C7 0.0273(13) 0.0287(12) 0.0259(13) -0.0006(10) 0.0026(10) 0.0003(10)
C16 0.0249(13) 0.0301(13) 0.0236(13) -0.0017(10) 0.0022(9) 0.0012(10)
C9 0.0219(13) 0.0355(14) 0.0329(14) 0.0031(11) 0.0026(10) -0.0012(11)
O3 0.0537(12) 0.0342(10) 0.0538(12) -0.0009(9) 0.0120(9) -0.0134(9)
C12 0.0312(14) 0.0273(13) 0.0322(14) 0.0056(10) 0.0046(11) 0.0027(11)
C11 0.0252(13) 0.0284(12) 0.0251(13) 0.0006(10) 0.0038(9) -0.0001(10)
C21 0.0249(13) 0.0356(14) 0.0322(14) 0.0037(11) 0.0049(10) -0.0023(11)
C17 0.0189(12) 0.0282(12) 0.0330(14) -0.0003(10) 0.0027(10) 0.0015(10)
C5 0.0312(14) 0.0274(13) 0.0329(14) -0.0003(10) 0.0019(11) 0.0008(11)
C6 0.0327(14) 0.0279(13) 0.0307(13) -0.0001(10) 0.0038(10) -0.0028(11)
C35 0.0218(12) 0.0283(12) 0.0328(14) 0.0019(10) 0.0021(10) -0.0010(10)
C4 0.0276(13) 0.0272(12) 0.0286(13) -0.0012(10) 0.0013(10) 0.0007(10)
C2 0.0235(13) 0.0329(14) 0.0354(14) -0.0025(11) 0.0005(10) -0.0021(11)
O2 0.0503(12) 0.0322(10) 0.0687(14) 0.0015(9) -0.0008(10) 0.0134(9)
C20 0.0248(13) 0.0289(13) 0.0400(15) -0.0025(11) 0.0000(11) -0.0035(10)
C30 0.0290(14) 0.0339(14) 0.0440(16) 0.0027(12) -0.0044(11) -0.0008(11)
C3 0.0266(13) 0.0303(13) 0.0304(13) -0.0035(10) -0.0006(10) 0.0020(10)
C15 0.0247(13) 0.0300(13) 0.0237(13) 0.0009(10) 0.0004(9) -0.0014(10)
C31 0.0245(13) 0.0318(13) 0.0413(16) -0.0012(11) -0.0012(11) -0.0029(11)
C1 0.0269(13) 0.0290(13) 0.0299(13) -0.0021(10) 0.0037(10) -0.0025(10)
C18 0.0292(14) 0.0329(13) 0.0333(14) -0.0001(11) 0.0028(11) -0.0011(11)
C49 0.0340(14) 0.0310(13) 0.0342(14) 0.0005(11) 0.0032(11) -0.0042(11)
C48 0.0408(15) 0.0338(14) 0.0364(15) -0.0037(11) 0.0081(12) 0.0061(12)
C26 0.0197(12) 0.0286(13) 0.0377(14) -0.0023(11) -0.0023(10) -0.0006(10)
C8 0.0262(13) 0.0288(13) 0.0268(13) -0.0005(10) 0.0019(10) -0.0007(10)
C27 0.0275(14) 0.0328(13) 0.0386(15) -0.0089(11) -0.0022(11) -0.0011(11)
C28 0.0301(14) 0.0362(14) 0.0468(17) -0.0102(12) 0.0009(12) 0.0047(11)
C36 0.0275(13) 0.0305(13) 0.0317(14) 0.0023(11) 0.0018(10) 0.0022(11)
C37 0.0367(15) 0.0326(13) 0.0326(14) 0.0024(11) 0.0060(11) 0.0025(12)
C19 0.0360(15) 0.0375(14) 0.0327(15) -0.0056(11) 0.0002(11) -0.0044(12)
C29 0.0306(14) 0.0295(14) 0.0514(18) -0.0032(12) -0.0044(12) 0.0011(11)
C47 0.0258(13) 0.0302(13) 0.0365(15) 0.0006(11) 0.0037(11) 0.0013(11)
C52 0.0334(15) 0.0417(15) 0.0475(17) 0.0103(13) 0.0082(12) 0.0114(12)
C40 0.0279(13) 0.0339(14) 0.0348(14) -0.0031(11) 0.0045(11) 0.0000(11)
C46 0.0323(14) 0.0392(14) 0.0307(14) 0.0043(11) 0.0014(11) 0.0065(12)
C22 0.0236(13) 0.0301(13) 0.0326(14) -0.0025(11) 0.0005(10) 0.0013(10)
C45 0.0240(13) 0.0368(14) 0.0345(14) 0.0042(11) 0.0026(10) 0.0026(11)
C51 0.0536(18) 0.0524(17) 0.0400(16) 0.0031(13) 0.0124(13) 0.0238(14)
C23 0.0416(16) 0.0436(15) 0.0363(15) -0.0045(12) 0.0073(12) -0.0042(12)
C33 0.0369(15) 0.0480(16) 0.0424(16) -0.0087(13) 0.0015(12) 0.0053(13)
C42 0.0455(16) 0.0427(15) 0.0346(15) -0.0010(12) 0.0053(12) -0.0042(13)
C25 0.0501(18) 0.0376(14) 0.0472(17) 0.0042(13) 0.0096(13) -0.0079(13)
C32 0.0426(16) 0.0439(15) 0.0429(16) 0.0035(13) 0.0044(12) 0.0071(13)
C38 0.0311(14) 0.0295(13) 0.0455(16) 0.0026(12) 0.0052(12) -0.0021(11)
C39 0.0310(14) 0.0333(14) 0.0406(15) -0.0075(12) 0.0025(11) -0.0042(11)
C34 0.0498(19) 0.0395(16) 0.076(2) 0.0116(15) -0.0025(16) 0.0128(14)
C43 0.061(2) 0.0346(15) 0.061(2) -0.0057(14) 0.0102(15) -0.0138(14)
C24 0.0443(16) 0.0464(16) 0.0354(15) -0.0019(12) 0.0060(12) -0.0074(13)
C41 0.0561(19) 0.0509(17) 0.0372(16) -0.0064(13) 0.0100(13) -0.0109(14)
C50 0.066(2) 0.0499(17) 0.0330(16) 0.0005(13) 0.0032(14) 0.0109(15)
C53 0.0188(14) 0.0502(18) 0.090(3) -0.0085(18) -0.0050(14) 0.0022(13)
C57 0.0322(17) 0.057(2) 0.100(3) 0.001(2) -0.0018(17) 0.0039(15)
C59 0.0222(15) 0.0396(17) 0.109(3) -0.0065(19) -0.0044(16) 0.0029(13)
C58 0.0220(15) 0.0455(18) 0.095(3) -0.0055(18) -0.0021(15) 0.0012(13)
C54 0.0314(17) 0.0539(19) 0.099(3) -0.016(2) -0.0072(17) 0.0063(14)
C56 0.0389(19) 0.073(2) 0.096(3) 0.001(2) -0.0052(18) 0.0015(17)
C55 0.0400(19) 0.075(3) 0.090(3) -0.016(2) -0.0110(18) 0.0081(17)
C60 0.075(5) 0.074(5) 0.039(4) -0.005(4) 0.003(4) -0.009(4)
C61 0.057(5) 0.042(4) 0.075(6) -0.001(4) -0.024(4) -0.015(3)
C62 0.089(5) 0.043(4) 0.008(4) 0.002(3) 0.002(3) -0.002(4)
C63 0.034(3) 0.063(5) 0.053(5) -0.012(3) 0.005(3) 0.006(3)
C64 0.097(7) 0.100(8) 0.165(10) 0.109(8) 0.097(7) 0.054(7)
C65 0.062(5) 0.012(3) 0.151(8) -0.008(4) 0.048(5) 0.008(3)
C66 0.093(8) 0.097(8) 0.113(9) 0.073(7) 0.009(7) 0.002(6)
C67 0.094(9) 0.111(8) 0.071(7) 0.046(6) -0.005(6) -0.059(7)
C60A 0.041(6) 0.29(2) 0.087(10) -0.144(13) 0.024(7) -0.044(10)
C61A 0.224(19) 0.063(9) 0.29(2) -0.081(11) -0.194(17) 0.043(10)
C62A 0.54(4) 0.214(17) 0.028(7) 0.048(8) 0.020(12) 0.27(2)
C63A 0.48(4) 0.100(12) 0.116(15) -0.089(10) 0.147(17) -0.196(18)
C64A 0.219(18) 0.100(10) 0.126(11) -0.030(9) -0.006(10) -0.138(12)
C65A 0.152(16) 0.40(3) 0.119(12) -0.071(17) -0.071(12) 0.041(19)
C66A 0.135(11) 0.019(4) 0.104(9) -0.004(5) -0.002(8) -0.010(5)
C67A 0.048(5) 0.074(6) 0.070(6) 0.019(4) -0.008(4) -0.025(4)

loop_
_atom_type_symbol
_atom_type_description
_atom_type_scat_dispersion_real
_atom_type_scat_dispersion_imag
_atom_type_scat_source
C C 0.0033 0.0016 'International Tables Vol C Tables 4.2.6.8 and 6.1.1.4'
H H 0.0000 0.0000 'International Tables Vol C Tables 4.2.6.8 and 6.1.1.4'
O O 0.0106 0.0060 'International Tables Vol C Tables 4.2.6.8 and 6.1.1.4'

loop_
_geom_angle_atom_site_label_1
_geom_angle_atom_site_label_2
_geom_angle_atom_site_label_3
_geom_angle
_geom_angle_site_symmetry_1
_geom_angle_site_symmetry_3
_geom_angle_publ_flag
C47 O4 C52 117.02(18) . . ?
C20 O1 C25 117.53(18) . . ?
C1 C14 C15 119.7(2) . . ?
C1 C14 C13 122.3(2) . . ?
C15 C14 C13 118.0(2) . . ?
C9 C10 C11 119.2(2) . . ?
C9 C10 C44 120.1(2) . . ?
C11 C10 C44 120.61(19) . . ?
C12 C13 C14 122.0(2) . . ?
C12 C13 H13 119.0 . . ?
C14 C13 H13 119.0 . . ?
C45 C44 C49 119.5(2) . . ?
C45 C44 C10 120.8(2) . . ?
C49 C44 C10 119.7(2) . . ?
C8 C7 C6 122.5(2) . . ?
C8 C7 C16 119.3(2) . . ?
C6 C7 C16 118.3(2) . . ?
C11 C16 C15 120.10(19) . . ?
C11 C16 C7 120.0(2) . . ?
C15 C16 C7 119.9(2) . . ?
C10 C9 C8 122.9(2) . . ?
C10 C9 H9 118.6 . . ?
C8 C9 H9 118.6 . . ?
C38 O3 C43 117.3(2) . . ?
C13 C12 C11 121.5(2) . . ?
C13 C12 H12 119.3 . . ?
C11 C12 H12 119.3 . . ?
C10 C11 C16 119.4(2) . . ?
C10 C11 C12 122.4(2) . . ?
C16 C11 C12 118.2(2) . . ?
C20 C21 C22 119.8(2) . . ?
C20 C21 H21 120.1 . . ?
C22 C21 H21 120.1 . . ?
C22 C17 C18 119.7(2) . . ?
C22 C17 C1 121.3(2) . . ?
C18 C17 C1 118.8(2) . . ?
C6 C5 C4 121.7(2) . . ?
C6 C5 H5 119.2 . . ?
C4 C5 H5 119.2 . . ?
C5 C6 C7 122.1(2) . . ?
C5 C6 H6 119.0 . . ?
C7 C6 H6 119.0 . . ?
C40 C35 C36 119.7(2) . . ?
C40 C35 C8 121.5(2) . . ?
C36 C35 C8 118.7(2) . . ?
C3 C4 C5 122.9(2) . . ?
C3 C4 C15 118.9(2) . . ?
C5 C4 C15 118.2(2) . . ?
C3 C2 C1 122.5(2) . . ?
C3 C2 H2 118.8 . . ?
C1 C2 H2 118.8 . . ?
C29 O2 C34 117.2(2) . . ?
O1 C20 C19 115.4(2) . . ?
O1 C20 C21 124.4(2) . . ?
C19 C20 C21 120.1(2) . . ?
C29 C30 C31 119.8(2) . . ?
C29 C30 H30 120.1 . . ?
C31 C30 H30 120.1 . . ?
C2 C3 C4 119.8(2) . . ?
C2 C3 C26 120.8(2) . . ?
C4 C3 C26 119.4(2) . . ?
C14 C15 C16 120.2(2) . . ?
C14 C15 C4 120.0(2) . . ?
C16 C15 C4 119.88(19) . . ?
C26 C31 C30 119.5(2) . . ?
C26 C31 C32 121.3(2) . . ?
C30 C31 C32 119.1(2) . . ?
C2 C1 C14 119.1(2) . . ?
C2 C1 C17 120.6(2) . . ?
C14 C1 C17 120.18(19) . . ?
C19 C18 C17 119.4(2) . . ?
C19 C18 C24 119.4(2) . . ?
C17 C18 C24 121.1(2) . . ?
C48 C49 C44 119.7(2) . . ?
C48 C49 C50 119.4(2) . . ?
C44 C49 C50 120.8(2) . . ?
C47 C48 C49 120.6(2) . . ?
C47 C48 H48 119.7 . . ?
C49 C48 H48 119.7 . . ?
C31 C26 C27 120.5(2) . . ?
C31 C26 C3 121.1(2) . . ?
C27 C26 C3 118.4(2) . . ?
C9 C8 C7 119.1(2) . . ?
C9 C8 C35 120.7(2) . . ?
C7 C8 C35 120.08(19) . . ?
C28 C27 C26 119.0(2) . . ?
C28 C27 C33 120.3(2) . . ?
C26 C27 C33 120.7(2) . . ?
C29 C28 C27 120.9(2) . . ?
C29 C28 H28 119.6 . . ?
C27 C28 H28 119.6 . . ?
C37 C36 C35 119.4(2) . . ?
C37 C36 C42 119.8(2) . . ?
C35 C36 C42 120.8(2) . . ?
C36 C37 C38 120.8(2) . . ?
C36 C37 H37 119.6 . . ?
C38 C37 H37 119.6 . . ?
C20 C19 C18 121.1(2) . . ?
C20 C19 H19 119.4 . . ?
C18 C19 H19 119.4 . . ?
O2 C29 C28 115.6(2) . . ?
O2 C29 C30 124.1(2) . . ?
C28 C29 C30 120.2(2) . . ?
C46 C47 O4 124.3(2) . . ?
C46 C47 C48 119.8(2) . . ?
O4 C47 C48 116.0(2) . . ?
O4 C52 H52A 109.5 . . ?
O4 C52 H52B 109.5 . . ?
H52A C52 H52B 109.5 . . ?
O4 C52 H52C 109.5 . . ?
H52A C52 H52C 109.5 . . ?
H52B C52 H52C 109.5 . . ?
C39 C40 C35 120.0(2) . . ?
C39 C40 C41 119.3(2) . . ?
C35 C40 C41 120.7(2) . . ?
C47 C46 C45 121.0(2) . . ?
C47 C46 H46 119.5 . . ?
C45 C46 H46 119.5 . . ?
C17 C22 C21 119.7(2) . . ?
C17 C22 C23 120.5(2) . . ?
C21 C22 C23 119.8(2) . . ?
C46 C45 C44 119.5(2) . . ?
C46 C45 C51 118.5(2) . . ?
C44 C45 C51 122.0(2) . . ?
C45 C51 H51A 109.5 . . ?
C45 C51 H51B 109.5 . . ?
H51A C51 H51B 109.5 . . ?
C45 C51 H51C 109.5 . . ?
H51A C51 H51C 109.5 . . ?
H51B C51 H51C 109.5 . . ?
C22 C23 H23A 109.5 . . ?
C22 C23 H23B 109.5 . . ?
H23A C23 H23B 109.5 . . ?
C22 C23 H23C 109.5 . . ?
H23A C23 H23C 109.5 . . ?
H23B C23 H23C 109.5 . . ?
C27 C33 H33A 109.5 . . ?
C27 C33 H33B 109.5 . . ?
H33A C33 H33B 109.5 . . ?
C27 C33 H33C 109.5 . . ?
H33A C33 H33C 109.5 . . ?
H33B C33 H33C 109.5 . . ?
C36 C42 H42A 109.5 . . ?
C36 C42 H42B 109.5 . . ?
H42A C42 H42B 109.5 . . ?
C36 C42 H42C 109.5 . . ?
H42A C42 H42C 109.5 . . ?
H42B C42 H42C 109.5 . . ?
O1 C25 H25A 109.5 . . ?
O1 C25 H25B 109.5 . . ?
H25A C25 H25B 109.5 . . ?
O1 C25 H25C 109.5 . . ?
H25A C25 H25C 109.5 . . ?
H25B C25 H25C 109.5 . . ?
C31 C32 H32A 109.5 . . ?
C31 C32 H32B 109.5 . . ?
H32A C32 H32B 109.5 . . ?
C31 C32 H32C 109.5 . . ?
H32A C32 H32C 109.5 . . ?
H32B C32 H32C 109.5 . . ?
O3 C38 C37 115.5(2) . . ?
O3 C38 C39 124.3(2) . . ?
C37 C38 C39 120.2(2) . . ?
C38 C39 C40 119.9(2) . . ?
C38 C39 H39 120.1 . . ?
C40 C39 H39 120.1 . . ?
O2 C34 H34A 109.5 . . ?
O2 C34 H34B 109.5 . . ?
H34A C34 H34B 109.5 . . ?
O2 C34 H34C 109.5 . . ?
H34A C34 H34C 109.5 . . ?
H34B C34 H34C 109.5 . . ?
O3 C43 H43A 109.5 . . ?
O3 C43 H43B 109.5 . . ?
H43A C43 H43B 109.5 . . ?
O3 C43 H43C 109.5 . . ?
H43A C43 H43C 109.5 . . ?
H43B C43 H43C 109.5 . . ?
C18 C24 H24A 109.5 . . ?
C18 C24 H24B 109.5 . . ?
H24A C24 H24B 109.5 . . ?
C18 C24 H24C 109.5 . . ?
H24A C24 H24C 109.5 . . ?
H24B C24 H24C 109.5 . . ?
C40 C41 H41A 109.5 . . ?
C40 C41 H41B 109.5 . . ?
H41A C41 H41B 109.5 . . ?
C40 C41 H41C 109.5 . . ?
H41A C41 H41C 109.5 . . ?
H41B C41 H41C 109.5 . . ?
C49 C50 H50A 109.5 . . ?
C49 C50 H50B 109.5 . . ?
H50A C50 H50B 109.5 . . ?
C49 C50 H50C 109.5 . . ?
H50A C50 H50C 109.5 . . ?
H50B C50 H50C 109.5 . . ?
C59 C53 C54 122.8(3) . . ?
C59 C53 C58 118.2(3) . . ?
C54 C53 C58 118.9(3) . . ?
C56 C57 C58 121.7(3) . . ?
C56 C57 H57 119.2 . . ?
C58 C57 H57 119.2 . . ?
C53 C59 C58 122.6(3) . 3_665 ?
C53 C59 H59 118.7 . . ?
C58 C59 H59 118.7 3_665 . ?
C59 C58 C57 122.9(3) 3_665 . ?
C59 C58 C53 119.2(3) 3_665 . ?
C57 C58 C53 117.9(3) . . ?
C55 C54 C53 121.0(3) . . ?
C55 C54 H54 119.5 . . ?
C53 C54 H54 119.5 . . ?
C57 C56 C55 120.1(4) . . ?
C57 C56 H56 119.9 . . ?
C55 C56 H56 119.9 . . ?
C54 C55 C56 120.4(3) . . ?
C54 C55 H55 119.8 . . ?
C56 C55 H55 119.8 . . ?
C67 C60 C61 115.5(5) . . ?
C67 C60 H60A 108.4 . . ?
C61 C60 H60A 108.4 . . ?
C67 C60 H60B 108.4 . . ?
C61 C60 H60B 108.4 . . ?
H60A C60 H60B 107.5 . . ?
C62 C61 C60 120.5(5) . . ?
C62 C61 H61A 107.2 . . ?
C60 C61 H61A 107.2 . . ?
C62 C61 H61B 107.2 . . ?
C60 C61 H61B 107.2 . . ?
H61A C61 H61B 106.8 . . ?
C61 C62 C63 116.9(5) . . ?
C61 C62 H62A 108.1 . . ?
C63 C62 H62A 108.1 . . ?
C61 C62 H62B 108.1 . . ?
C63 C62 H62B 108.1 . . ?
H62A C62 H62B 107.3 . . ?
C62 C63 C64 114.4(5) . . ?
C62 C63 H63A 108.7 . . ?
C64 C63 H63A 108.7 . . ?
C62 C63 H63B 108.7 . . ?
C64 C63 H63B 108.7 . . ?
H63A C63 H63B 107.6 . . ?
C65 C64 C63 113.6(4) . . ?
C65 C64 H64A 108.8 . . ?
C63 C64 H64A 108.8 . . ?
C65 C64 H64B 108.8 . . ?
C63 C64 H64B 108.8 . . ?
H64A C64 H64B 107.7 . . ?
C66 C65 C64 113.7(5) . . ?
C66 C65 H65A 108.8 . . ?
C64 C65 H65A 108.8 . . ?
C66 C65 H65B 108.8 . . ?
C64 C65 H65B 108.8 . . ?
H65A C65 H65B 107.7 . . ?
C67 C66 C65 118.4(5) . . ?
C67 C66 H66A 107.7 . . ?
C65 C66 H66A 107.7 . . ?
C67 C66 H66B 107.7 . . ?
C65 C66 H66B 107.7 . . ?
H66A C66 H66B 107.1 . . ?
C60 C67 C66 119.4(5) . . ?
C60 C67 H67A 107.5 . . ?
C66 C67 H67A 107.5 . . ?
C60 C67 H67B 107.5 . . ?
C66 C67 H67B 107.5 . . ?
H67A C67 H67B 107.0 . . ?
C67A C60A C61A 114.5(5) . . ?
C67A C60A H60A 108.6 . . ?
C61A C60A H60A 108.6 . . ?
C67A C60A H60B 108.6 . . ?
C61A C60A H60B 108.6 . . ?
H60A C60A H60B 107.6 . . ?
C62A C61A C60A 114.4(5) . . ?
C62A C61A H61A 108.6 . . ?
C60A C61A H61A 108.6 . . ?
C62A C61A H61B 108.6 . . ?
C60A C61A H61B 108.6 . . ?
H61A C61A H61B 107.6 . . ?
C61A C62A C63A 112.4(6) . . ?
C61A C62A H62A 109.1 . . ?
C63A C62A H62A 109.1 . . ?
C61A C62A H62B 109.1 . . ?
C63A C62A H62B 109.1 . . ?
H62A C62A H62B 107.9 . . ?
C64A C63A C62A 112.8(6) . . ?
C64A C63A H63A 109.0 . . ?
C62A C63A H63A 109.0 . . ?
C64A C63A H63B 109.0 . . ?
C62A C63A H63B 109.0 . . ?
H63A C63A H63B 107.8 . . ?
C63A C64A C65A 115.2(6) . . ?
C63A C64A H64A 108.5 . . ?
C65A C64A H64A 108.5 . . ?
C63A C64A H64B 108.5 . . ?
C65A C64A H64B 108.5 . . ?
H64A C64A H64B 107.5 . . ?
C66A C65A C64A 110.1(6) . . ?
C66A C65A H65A 109.6 . . ?
C64A C65A H65A 109.6 . . ?
C66A C65A H65B 109.6 . . ?
C64A C65A H65B 109.6 . . ?
H65A C65A H65B 108.2 . . ?
C67A C66A C65A 113.9(6) . . ?
C67A C66A H66A 108.8 . . ?
C65A C66A H66A 108.8 . . ?
C67A C66A H66B 108.8 . . ?
C65A C66A H66B 108.8 . . ?
H66A C66A H66B 107.7 . . ?
C60A C67A C66A 115.9(5) . . ?
C60A C67A H67A 108.3 . . ?
C66A C67A H67A 108.3 . . ?
C60A C67A H67B 108.3 . . ?
C66A C67A H67B 108.3 . . ?
H67A C67A H67B 107.4 . . ?

loop_
_geom_bond_atom_site_label_1
_geom_bond_atom_site_label_2
_geom_bond_distance
_geom_bond_site_symmetry_2
_geom_bond_publ_flag
O4 C47 1.380(3) . ?
O4 C52 1.412(3) . ?
O1 C20 1.375(3) . ?
O1 C25 1.409(3) . ?
C14 C1 1.408(3) . ?
C14 C15 1.418(3) . ?
C14 C13 1.428(3) . ?
C10 C9 1.388(3) . ?
C10 C11 1.409(3) . ?
C10 C44 1.499(3) . ?
C13 C12 1.349(3) . ?
C13 H13 0.9500 . ?
C44 C45 1.398(3) . ?
C44 C49 1.400(3) . ?
C7 C8 1.409(3) . ?
C7 C6 1.428(3) . ?
C7 C16 1.431(3) . ?
C16 C11 1.423(3) . ?
C16 C15 1.426(3) . ?
C9 C8 1.391(3) . ?
C9 H9 0.9500 . ?
O3 C38 1.372(3) . ?
O3 C43 1.418(3) . ?
C12 C11 1.427(3) . ?
C12 H12 0.9500 . ?
C21 C20 1.385(3) . ?
C21 C22 1.402(3) . ?
C21 H21 0.9500 . ?
C17 C22 1.395(3) . ?
C17 C18 1.405(3) . ?
C17 C1 1.494(3) . ?
C5 C6 1.343(3) . ?
C5 C4 1.432(3) . ?
C5 H5 0.9500 . ?
C6 H6 0.9500 . ?
C35 C40 1.397(3) . ?
C35 C36 1.406(3) . ?
C35 C8 1.493(3) . ?
C4 C3 1.410(3) . ?
C4 C15 1.434(3) . ?
C2 C3 1.381(3) . ?
C2 C1 1.397(3) . ?
C2 H2 0.9500 . ?
O2 C29 1.379(3) . ?
O2 C34 1.425(3) . ?
C20 C19 1.377(3) . ?
C30 C29 1.386(4) . ?
C30 C31 1.405(3) . ?
C30 H30 0.9500 . ?
C3 C26 1.507(3) . ?
C31 C26 1.392(3) . ?
C31 C32 1.497(3) . ?
C18 C19 1.378(3) . ?
C18 C24 1.503(3) . ?
C49 C48 1.390(3) . ?
C49 C50 1.507(3) . ?
C48 C47 1.385(3) . ?
C48 H48 0.9500 . ?
C26 C27 1.401(3) . ?
C27 C28 1.390(3) . ?
C27 C33 1.501(3) . ?
C28 C29 1.384(4) . ?
C28 H28 0.9500 . ?
C36 C37 1.382(3) . ?
C36 C42 1.513(3) . ?
C37 C38 1.386(3) . ?
C37 H37 0.9500 . ?
C19 H19 0.9500 . ?
C47 C46 1.371(3) . ?
C52 H52A 0.9800 . ?
C52 H52B 0.9800 . ?
C52 H52C 0.9800 . ?
C40 C39 1.393(3) . ?
C40 C41 1.507(3) . ?
C46 C45 1.395(3) . ?
C46 H46 0.9500 . ?
C22 C23 1.501(3) . ?
C45 C51 1.507(3) . ?
C51 H51A 0.9800 . ?
C51 H51B 0.9800 . ?
C51 H51C 0.9800 . ?
C23 H23A 0.9800 . ?
C23 H23B 0.9800 . ?
C23 H23C 0.9800 . ?
C33 H33A 0.9800 . ?
C33 H33B 0.9800 . ?
C33 H33C 0.9800 . ?
C42 H42A 0.9800 . ?
C42 H42B 0.9800 . ?
C42 H42C 0.9800 . ?
C25 H25A 0.9800 . ?
C25 H25B 0.9800 . ?
C25 H25C 0.9800 . ?
C32 H32A 0.9800 . ?
C32 H32B 0.9800 . ?
C32 H32C 0.9800 . ?
C38 C39 1.386(3) . ?
C39 H39 0.9500 . ?
C34 H34A 0.9800 . ?
C34 H34B 0.9800 . ?
C34 H34C 0.9800 . ?
C43 H43A 0.9800 . ?
C43 H43B 0.9800 . ?
C43 H43C 0.9800 . ?
C24 H24A 0.9800 . ?
C24 H24B 0.9800 . ?
C24 H24C 0.9800 . ?
C41 H41A 0.9800 . ?
C41 H41B 0.9800 . ?
C41 H41C 0.9800 . ?
C50 H50A 0.9800 . ?
C50 H50B 0.9800 . ?
C50 H50C 0.9800 . ?
C53 C59 1.381(4) . ?
C53 C54 1.421(5) . ?
C53 C58 1.439(4) . ?
C57 C56 1.358(5) . ?
C57 C58 1.419(5) . ?
C57 H57 0.9500 . ?
C59 C58 1.391(4) 3_665 ?
C59 H59 0.9500 . ?
C58 C59 1.391(4) 3_665 ?
C54 C55 1.358(5) . ?
C54 H54 0.9500 . ?
C56 C55 1.423(5) . ?
C56 H56 0.9500 . ?
C55 H55 0.9500 . ?
C60 C67 1.494(4) . ?
C60 C61 1.498(4) . ?
C60 H60A 0.9900 . ?
C60 H60B 0.9900 . ?
C61 C62 1.493(4) . ?
C61 H61A 0.9900 . ?
C61 H61B 0.9900 . ?
C62 C63 1.511(4) . ?
C62 H62A 0.9900 . ?
C62 H62B 0.9900 . ?
C63 C64 1.511(4) . ?
C63 H63A 0.9900 . ?
C63 H63B 0.9900 . ?
C64 C65 1.506(4) . ?
C64 H64A 0.9900 . ?
C64 H64B 0.9900 . ?
C65 C66 1.504(4) . ?
C65 H65A 0.9900 . ?
C65 H65B 0.9900 . ?
C66 C67 1.497(4) . ?
C66 H66A 0.9900 . ?
C66 H66B 0.9900 . ?
C67 H67A 0.9900 . ?
C67 H67B 0.9900 . ?
C60A C67A 1.503(4) . ?
C60A C61A 1.512(4) . ?
C60A H60A 0.9900 . ?
C60A H60B 0.9900 . ?
C61A C62A 1.512(4) . ?
C61A H61A 0.9900 . ?
C61A H61B 0.9900 . ?
C62A C63A 1.519(4) . ?
C62A H62A 0.9900 . ?
C62A H62B 0.9900 . ?
C63A C64A 1.518(4) . ?
C63A H63A 0.9900 . ?
C63A H63B 0.9900 . ?
C64A C65A 1.520(4) . ?
C64A H64A 0.9900 . ?
C64A H64B 0.9900 . ?
C65A C66A 1.514(4) . ?
C65A H65A 0.9900 . ?
C65A H65B 0.9900 . ?
C66A C67A 1.512(4) . ?
C66A H66A 0.9900 . ?
C66A H66B 0.9900 . ?
C67A H67A 0.9900 . ?
C67A H67B 0.9900 . ?

loop_
_geom_torsion_atom_site_label_1
_geom_torsion_atom_site_label_2
_geom_torsion_atom_site_label_3
_geom_torsion_atom_site_label_4
_geom_torsion
_geom_torsion_site_symmetry_1
_geom_torsion_site_symmetry_2
_geom_torsion_site_symmetry_3
_geom_torsion_site_symmetry_4
_geom_torsion_publ_flag
C1 C14 C13 C12 -179.3(2) . . . . ?
C15 C14 C13 C12 -0.7(3) . . . . ?
C9 C10 C44 C45 -90.8(3) . . . . ?
C11 C10 C44 C45 91.6(3) . . . . ?
C9 C10 C44 C49 90.4(3) . . . . ?
C11 C10 C44 C49 -87.2(3) . . . . ?
C8 C7 C16 C11 0.1(3) . . . . ?
C6 C7 C16 C11 179.45(19) . . . . ?
C8 C7 C16 C15 179.0(2) . . . . ?
C6 C7 C16 C15 -1.6(3) . . . . ?
C11 C10 C9 C8 1.4(3) . . . . ?
C44 C10 C9 C8 -176.2(2) . . . . ?
C14 C13 C12 C11 0.7(4) . . . . ?
C9 C10 C11 C16 -0.1(3) . . . . ?
C44 C10 C11 C16 177.50(19) . . . . ?
C9 C10 C11 C12 -179.6(2) . . . . ?
C44 C10 C11 C12 -1.9(3) . . . . ?
C15 C16 C11 C10 -179.5(2) . . . . ?
C7 C16 C11 C10 -0.6(3) . . . . ?
C15 C16 C11 C12 -0.1(3) . . . . ?
C7 C16 C11 C12 178.9(2) . . . . ?
C13 C12 C11 C10 179.2(2) . . . . ?
C13 C12 C11 C16 -0.3(3) . . . . ?
C4 C5 C6 C7 0.1(4) . . . . ?
C8 C7 C6 C5 -179.6(2) . . . . ?
C16 C7 C6 C5 1.0(3) . . . . ?
C6 C5 C4 C3 179.5(2) . . . . ?
C6 C5 C4 C15 -0.6(3) . . . . ?
C25 O1 C20 C19 -171.2(2) . . . . ?
C25 O1 C20 C21 8.5(3) . . . . ?
C22 C21 C20 O1 -176.9(2) . . . . ?
C22 C21 C20 C19 2.9(3) . . . . ?
C1 C2 C3 C4 -1.0(4) . . . . ?
C1 C2 C3 C26 177.5(2) . . . . ?
C5 C4 C3 C2 -179.0(2) . . . . ?
C15 C4 C3 C2 1.0(3) . . . . ?
C5 C4 C3 C26 2.5(3) . . . . ?
C15 C4 C3 C26 -177.5(2) . . . . ?
C1 C14 C15 C16 179.0(2) . . . . ?
C13 C14 C15 C16 0.4(3) . . . . ?
C1 C14 C15 C4 -1.1(3) . . . . ?
C13 C14 C15 C4 -179.71(19) . . . . ?
C11 C16 C15 C14 0.0(3) . . . . ?
C7 C16 C15 C14 -178.92(19) . . . . ?
C11 C16 C15 C4 -179.92(19) . . . . ?
C7 C16 C15 C4 1.2(3) . . . . ?
C3 C4 C15 C14 0.0(3) . . . . ?
C5 C4 C15 C14 -180.0(2) . . . . ?
C3 C4 C15 C16 179.9(2) . . . . ?
C5 C4 C15 C16 -0.1(3) . . . . ?
C29 C30 C31 C26 0.0(3) . . . . ?
C29 C30 C31 C32 -177.7(2) . . . . ?
C3 C2 C1 C14 -0.2(3) . . . . ?
C3 C2 C1 C17 177.4(2) . . . . ?
C15 C14 C1 C2 1.2(3) . . . . ?
C13 C14 C1 C2 179.7(2) . . . . ?
C15 C14 C1 C17 -176.3(2) . . . . ?
C13 C14 C1 C17 2.2(3) . . . . ?
C22 C17 C1 C2 101.9(3) . . . . ?
C18 C17 C1 C2 -81.5(3) . . . . ?
C22 C17 C1 C14 -80.6(3) . . . . ?
C18 C17 C1 C14 96.0(3) . . . . ?
C22 C17 C18 C19 0.9(3) . . . . ?
C1 C17 C18 C19 -175.8(2) . . . . ?
C22 C17 C18 C24 -179.7(2) . . . . ?
C1 C17 C18 C24 3.5(3) . . . . ?
C45 C44 C49 C48 -0.3(3) . . . . ?
C10 C44 C49 C48 178.6(2) . . . . ?
C45 C44 C49 C50 -178.3(2) . . . . ?
C10 C44 C49 C50 0.6(3) . . . . ?
C44 C49 C48 C47 -0.8(4) . . . . ?
C50 C49 C48 C47 177.2(2) . . . . ?
C30 C31 C26 C27 -1.6(3) . . . . ?
C32 C31 C26 C27 176.1(2) . . . . ?
C30 C31 C26 C3 177.1(2) . . . . ?
C32 C31 C26 C3 -5.2(3) . . . . ?
C2 C3 C26 C31 98.5(3) . . . . ?
C4 C3 C26 C31 -83.0(3) . . . . ?
C2 C3 C26 C27 -82.7(3) . . . . ?
C4 C3 C26 C27 95.8(3) . . . . ?
C10 C9 C8 C7 -2.0(3) . . . . ?
C10 C9 C8 C35 174.5(2) . . . . ?
C6 C7 C8 C9 -178.2(2) . . . . ?
C16 C7 C8 C9 1.2(3) . . . . ?
C6 C7 C8 C35 5.3(3) . . . . ?
C16 C7 C8 C35 -175.3(2) . . . . ?
C40 C35 C8 C9 86.5(3) . . . . ?
C36 C35 C8 C9 -95.0(3) . . . . ?
C40 C35 C8 C7 -97.1(3) . . . . ?
C36 C35 C8 C7 81.5(3) . . . . ?
C31 C26 C27 C28 1.3(3) . . . . ?
C3 C26 C27 C28 -177.4(2) . . . . ?
C31 C26 C27 C33 -179.5(2) . . . . ?
C3 C26 C27 C33 1.8(3) . . . . ?
C26 C27 C28 C29 0.5(3) . . . . ?
C33 C27 C28 C29 -178.7(2) . . . . ?
C40 C35 C36 C37 0.6(3) . . . . ?
C8 C35 C36 C37 -178.0(2) . . . . ?
C40 C35 C36 C42 -177.0(2) . . . . ?
C8 C35 C36 C42 4.4(3) . . . . ?
C35 C36 C37 C38 -1.0(3) . . . . ?
C42 C36 C37 C38 176.6(2) . . . . ?
O1 C20 C19 C18 176.3(2) . . . . ?
C21 C20 C19 C18 -3.5(4) . . . . ?
C17 C18 C19 C20 1.6(4) . . . . ?
C24 C18 C19 C20 -177.8(2) . . . . ?
C34 O2 C29 C28 -170.6(2) . . . . ?
C34 O2 C29 C30 10.1(3) . . . . ?
C27 C28 C29 O2 178.5(2) . . . . ?
C27 C28 C29 C30 -2.1(4) . . . . ?
C31 C30 C29 O2 -178.8(2) . . . . ?
C31 C30 C29 C28 1.8(4) . . . . ?
C52 O4 C47 C46 -5.9(3) . . . . ?
C52 O4 C47 C48 173.9(2) . . . . ?
C49 C48 C47 C46 1.7(4) . . . . ?
C49 C48 C47 O4 -178.1(2) . . . . ?
C36 C35 C40 C39 0.1(3) . . . . ?
C8 C35 C40 C39 178.7(2) . . . . ?
C36 C35 C40 C41 179.0(2) . . . . ?
C8 C35 C40 C41 -2.5(3) . . . . ?
O4 C47 C46 C45 178.2(2) . . . . ?
C48 C47 C46 C45 -1.6(4) . . . . ?
C18 C17 C22 C21 -1.5(3) . . . . ?
C1 C17 C22 C21 175.1(2) . . . . ?
C18 C17 C22 C23 178.0(2) . . . . ?
C1 C17 C22 C23 -5.4(3) . . . . ?
C20 C21 C22 C17 -0.4(3) . . . . ?
C20 C21 C22 C23 -179.9(2) . . . . ?
C47 C46 C45 C44 0.5(4) . . . . ?
C47 C46 C45 C51 -179.7(2) . . . . ?
C49 C44 C45 C46 0.4(3) . . . . ?
C10 C44 C45 C46 -178.5(2) . . . . ?
C49 C44 C45 C51 -179.4(2) . . . . ?
C10 C44 C45 C51 1.8(3) . . . . ?
C43 O3 C38 C37 -172.4(2) . . . . ?
C43 O3 C38 C39 7.8(3) . . . . ?
C36 C37 C38 O3 -179.0(2) . . . . ?
C36 C37 C38 C39 0.8(4) . . . . ?
O3 C38 C39 C40 179.6(2) . . . . ?
C37 C38 C39 C40 -0.1(4) . . . . ?
C35 C40 C39 C38 -0.3(4) . . . . ?
C41 C40 C39 C38 -179.2(2) . . . . ?
C54 C53 C59 C58 177.7(2) . . . 3_665 ?
C58 C53 C59 C58 -1.1(4) . . . 3_665 ?
C56 C57 C58 C59 178.9(3) . . . 3_665 ?
C56 C57 C58 C53 0.4(4) . . . . ?
C59 C53 C58 C59 1.0(4) . . . 3_665 ?
C54 C53 C58 C59 -177.8(2) . . . 3_665 ?
C59 C53 C58 C57 179.5(2) . . . . ?
C54 C53 C58 C57 0.7(4) . . . . ?
C59 C53 C54 C55 -179.8(3) . . . . ?
C58 C53 C54 C55 -1.1(4) . . . . ?
C58 C57 C56 C55 -1.3(5) . . . . ?
C53 C54 C55 C56 0.3(5) . . . . ?
C57 C56 C55 C54 0.9(5) . . . . ?
C67 C60 C61 C62 59.7(9) . . . . ?
C60 C61 C62 C63 -70.6(9) . . . . ?
C61 C62 C63 C64 102.7(7) . . . . ?
C62 C63 C64 C65 -34.8(8) . . . . ?
C63 C64 C65 C66 -73.3(7) . . . . ?
C64 C65 C66 C67 73.0(9) . . . . ?
C61 C60 C67 C66 -89.7(9) . . . . ?
C65 C66 C67 C60 39.4(12) . . . . ?
C67A C60A C61A C62A -66.4(11) . . . . ?
C60A C61A C62A C63A -46.2(13) . . . . ?
C61A C62A C63A C64A 105.2(9) . . . . ?
C62A C63A C64A C65A -75.0(11) . . . . ?
C63A C64A C65A C66A 76.9(10) . . . . ?
C64A C65A C66A C67A -103.4(9) . . . . ?
C61A C60A C67A C66A 75.3(10) . . . . ?
C65A C66A C67A C60A 36.3(11) . . . . ?
